data_2100587
loop_
_publ_author_name
'Wardell, James L.'
'Low, John Nicolson'
'Skakle, Janet M.S.'
'Glidewell, Christopher'

_publ_section_title
;
Isomeric N-(iodophenyl)nitrobenzamides form different
three-dimensional framework structures
;
_journal_coeditor_code BM5035
_journal_issue 2
_journal_name_full 'Acta Crystallographica, Section B'
_journal_page_first 931
_journal_page_last 943
_journal_paper_doi 10.1107/S0108768106029053
_journal_volume 62
_journal_year 2006
_chemical_formula_moiety 'C13 H9 I N2 O3'
_chemical_formula_sum 'C13 H9 I N2 O3'
_chemical_formula_weight 368.12
_chemical_name_systematic
;
N-(4-iodophenyl)-4-nitrobenzamide
;
_space_group_IT_number 2
_space_group_name_Hall '-P 1'
_space_group_name_H-M_alt 'P -1'
_symmetry_cell_setting triclinic
_symmetry_space_group_name_Hall '-P 1'
_symmetry_space_group_name_H-M 'P -1'
_atom_sites_solution_hydrogens geom
_atom_sites_solution_primary direct
_atom_sites_solution_secondary difmap
_cell_angle_alpha 95.356(2)
_cell_angle_beta 95.498(2)
_cell_angle_gamma 91.150(2)
_cell_formula_units_Z 4
_cell_length_a 5.1047(3)
_cell_length_b 15.3015(9)
_cell_length_c 16.4806(9)
_cell_measurement_reflns_used 7348
_cell_measurement_temperature 120(2)
_cell_measurement_theta_max 28.67
_cell_measurement_theta_min 2.53
_cell_volume 1275.23(13)
_computing_cell_refinement 'Bruker APEX2'
_computing_data_collection 'Bruker APEX2 (Bruker, 2003)'
_computing_data_reduction 'Bruker SAINT (Bruker, 2001)'
_computing_molecular_graphics 'PLATON (Spek, 2003)'
_computing_publication_material 'SHELXL-97 and PRPKAPPA (Ferguson, 1999)'
_computing_structure_refinement 'OSCAIL & SHELXL-97 (Sheldrick, 1997)'
_computing_structure_solution 'OSCAIL (McArdle, 2003) & SHELXS-97 (Sheldrick, 1997)'
_diffrn_ambient_temperature 120(2)
_diffrn_measured_fraction_theta_full 0.958
_diffrn_measured_fraction_theta_max 0.941
_diffrn_measurement_device_type 'Bruker SMART APEX2 CCD diffractometer'
_diffrn_measurement_method 'fine-slice \w scans'
_diffrn_radiation_monochromator 'silicon 111'
_diffrn_radiation_source 'Daresbury SRS station 9.8, Cernik et al., 1997, Clegg, 2003'
_diffrn_radiation_type synchrotron
_diffrn_radiation_wavelength 0.6712
_diffrn_reflns_av_R_equivalents 0.0203
_diffrn_reflns_av_sigmaI/netI 0.0315
_diffrn_reflns_limit_h_max 7
_diffrn_reflns_limit_h_min -7
_diffrn_reflns_limit_k_max 21
_diffrn_reflns_limit_k_min -21
_diffrn_reflns_limit_l_max 23
_diffrn_reflns_limit_l_min -23
_diffrn_reflns_number 13690
_diffrn_reflns_theta_full 25.00
_diffrn_reflns_theta_max 28.67
_diffrn_reflns_theta_min 2.53
_diffrn_standards_decay_% 0
_exptl_absorpt_coefficient_mu 2.516
_exptl_absorpt_correction_T_max 0.951
_exptl_absorpt_correction_T_min 0.805
_exptl_absorpt_correction_type multi-scan
_exptl_absorpt_process_details 'SADABS 2.10 (Sheldrick, 2003)'
_exptl_crystal_colour colourless
_exptl_crystal_density_diffrn 1.917
_exptl_crystal_density_method 'not measured'
_exptl_crystal_description needle
_exptl_crystal_F_000 712
_exptl_crystal_size_max 0.09
_exptl_crystal_size_mid 0.04
_exptl_crystal_size_min 0.02
_refine_diff_density_max 0.909
_refine_diff_density_min -1.023
_refine_ls_extinction_method none
_refine_ls_goodness_of_fit_ref 1.043
_refine_ls_hydrogen_treatment constr
_refine_ls_matrix_type full
_refine_ls_number_parameters 337
_refine_ls_number_reflns 7348
_refine_ls_number_restraints 0
_refine_ls_restrained_S_all 1.043
_refine_ls_R_factor_all 0.0334
_refine_ls_R_factor_gt 0.0288
_refine_ls_shift/su_max 0.002
_refine_ls_shift/su_mean 0.000
_refine_ls_structure_factor_coef Fsqd
_refine_ls_weighting_details 'w=1/[\s^2^(Fo^2^)+(0.0386P)^2^+0.6363P] where P=(Fo^2^+2Fc^2^)/3'
_refine_ls_weighting_scheme calc
_refine_ls_wR_factor_gt 0.0716
_refine_ls_wR_factor_ref 0.0741
_reflns_number_gt 6485
_reflns_number_total 7348
_reflns_threshold_expression I>2\s(I)
_cod_data_source_file bm5035.cif
_cod_depositor_comments
;
The following automatic conversions were performed:
'_exptl_absorpt_correction_type' value 'Multi-scan' changed to
'multi-scan' according to
'/home/saulius/struct/CIF-dictionaries/cif_core.dic' dictionary named
'cif_core.dic' version 2.4.1 from 2010-06-29.

Automatic conversion script
Id: cif_fix_enum 1527 2010-12-29 10:47:43Z saulius 
;
_cod_database_code 2100587

loop_
_symmetry_equiv_pos_as_xyz
'x, y, z'
'-x, -y, -z'

loop_
_atom_site_type_symbol
_atom_site_label
_atom_site_fract_x
_atom_site_fract_y
_atom_site_fract_z
_atom_site_U_iso_or_equiv
_atom_site_adp_type
_atom_site_calc_flag
_atom_site_refinement_flags
_atom_site_occupancy
C C11 0.2703(4) 0.36705(13) 0.72743(12) 0.0181(4) Uani d . 1
C C12 0.1069(4) 0.41652(15) 0.67819(13) 0.0236(4) Uani d . 1
C C13 0.1433(5) 0.41921(16) 0.59626(14) 0.0276(5) Uani d . 1
C C14 0.3419(4) 0.37023(15) 0.56525(13) 0.0239(4) Uani d . 1
N N14 0.3903(5) 0.37564(15) 0.47910(13) 0.0336(5) Uani d . 1
O O141 0.2650(5) 0.42717(18) 0.44014(13) 0.0617(5) Uani d . 1
O O142 0.5530(5) 0.32985(18) 0.44984(13) 0.0617(5) Uani d . 1
C C15 0.5012(5) 0.31757(15) 0.61120(14) 0.0261(4) Uani d . 1
C C16 0.4655(4) 0.31683(14) 0.69373(13) 0.0229(4) Uani d . 1
C C17 0.2285(4) 0.37138(13) 0.81642(12) 0.0173(3) Uani d . 1
O O17 0.0057(3) 0.37990(11) 0.83855(10) 0.0237(3) Uani d . 1
N N11 0.4492(3) 0.36757(11) 0.86863(10) 0.0175(3) Uani d . 1
C C21 0.4595(4) 0.37373(12) 0.95521(12) 0.0162(3) Uani d . 1
C C22 0.2756(4) 0.41979(13) 0.99830(12) 0.0191(4) Uani d . 1
C C23 0.2917(4) 0.42302(13) 1.08301(12) 0.0197(4) Uani d . 1
C C24 0.4927(4) 0.38031(13) 1.12518(12) 0.0186(4) Uani d . 1
I I24 0.49134(3) 0.377222(9) 1.251935(8) 0.02616(5) Uani d . 1
C C25 0.6842(4) 0.33725(13) 1.08288(13) 0.0192(4) Uani d . 1
C C26 0.6668(4) 0.33385(13) 0.99815(12) 0.0178(3) Uani d . 1
C C31 1.1985(4) 0.13179(13) 0.28880(12) 0.0169(3) Uani d . 1
C C32 1.3693(4) 0.08409(14) 0.33724(13) 0.0212(4) Uani d . 1
C C33 1.3397(4) 0.08116(15) 0.41934(14) 0.0252(4) Uani d . 1
C C34 1.1387(4) 0.12822(14) 0.45198(13) 0.0223(4) Uani d . 1
N N34 1.0972(4) 0.12133(14) 0.53831(12) 0.0295(4) Uani d . 1
O O341 1.2305(5) 0.07091(17) 0.57634(12) 0.0538(6) Uani d . 1
O O342 0.9268(5) 0.16422(17) 0.56791(12) 0.0517(6) Uani d . 1
C C35 0.9719(4) 0.17910(15) 0.40647(13) 0.0238(4) Uani d . 1
C C36 1.0020(4) 0.18036(14) 0.32363(13) 0.0219(4) Uani d . 1
C C37 1.2340(4) 0.12830(13) 0.19952(12) 0.0175(3) Uani d . 1
O O37 1.4553(3) 0.12042(11) 0.17583(9) 0.0225(3) Uani d . 1
N N31 1.0101(3) 0.13254(11) 0.14847(10) 0.0176(3) Uani d . 1
C C41 1.0029(4) 0.12971(12) 0.06208(12) 0.0161(3) Uani d . 1
C C42 1.1965(4) 0.17243(13) 0.02499(12) 0.0180(4) Uani d . 1
C C43 1.1850(4) 0.16889(13) -0.05934(12) 0.0188(4) Uani d . 1
C C44 0.9775(4) 0.12365(13) -0.10744(12) 0.0179(4) Uani d . 1
I I44 0.97313(3) 0.119495(9) -0.235056(8) 0.02594(5) Uani d . 1
C C45 0.7802(4) 0.08235(13) -0.07119(12) 0.0198(4) Uani d . 1
C C46 0.7942(4) 0.08527(13) 0.01351(12) 0.0188(4) Uani d . 1
H H12 -0.0304 0.4486 0.7009 0.028 Uiso calc R 1
H H13 0.0351 0.4537 0.5624 0.033 Uiso calc R 1
H H15 0.6312 0.2829 0.5872 0.031 Uiso calc R 1
H H16 0.5741 0.2821 0.7272 0.028 Uiso calc R 1
H H11 0.6080 0.3661 0.8491 0.021 Uiso d R 1
H H22 0.1387 0.4491 0.9695 0.023 Uiso calc R 1
H H23 0.1658 0.4543 1.1122 0.024 Uiso calc R 1
H H25 0.8257 0.3104 1.1120 0.023 Uiso calc R 1
H H26 0.7963 0.3043 0.9691 0.021 Uiso calc R 1
H H32 1.5075 0.0532 0.3137 0.025 Uiso calc R 1
H H33 1.4538 0.0478 0.4526 0.030 Uiso calc R 1
H H35 0.8402 0.2123 0.4311 0.029 Uiso calc R 1
H H36 0.8888 0.2143 0.2907 0.026 Uiso calc R 1
H H31 0.8506 0.1278 0.1669 0.021 Uiso d R 1
H H42 1.3368 0.2041 0.0578 0.022 Uiso calc R 1
H H43 1.3186 0.1973 -0.0845 0.023 Uiso calc R 1
H H45 0.6371 0.0524 -0.1041 0.024 Uiso calc R 1
H H46 0.6605 0.0568 0.0386 0.023 Uiso calc R 1

loop_
_atom_site_aniso_label
_atom_site_aniso_U_11
_atom_site_aniso_U_22
_atom_site_aniso_U_33
_atom_site_aniso_U_12
_atom_site_aniso_U_13
_atom_site_aniso_U_23
C11 0.0171(8) 0.0214(9) 0.0165(9) 0.0027(7) 0.0043(7) 0.0024(7)
C12 0.0235(10) 0.0283(10) 0.0205(10) 0.0104(8) 0.0060(8) 0.0049(8)
C13 0.0315(11) 0.0332(12) 0.0199(10) 0.0152(9) 0.0048(9) 0.0073(8)
C14 0.0288(11) 0.0291(11) 0.0157(9) 0.0094(8) 0.0064(8) 0.0055(8)
N14 0.0426(12) 0.0407(12) 0.0197(9) 0.0171(10) 0.0083(9) 0.0062(8)
O141 0.0834(12) 0.0837(12) 0.0269(7) 0.0569(10) 0.0249(8) 0.0211(8)
O142 0.0834(12) 0.0837(12) 0.0269(7) 0.0569(10) 0.0249(8) 0.0211(8)
C15 0.0282(11) 0.0315(11) 0.0201(10) 0.0133(9) 0.0069(8) 0.0028(8)
C16 0.0231(10) 0.0264(10) 0.0203(10) 0.0092(8) 0.0047(8) 0.0029(8)
C17 0.0147(8) 0.0200(9) 0.0177(9) 0.0019(7) 0.0041(7) 0.0024(7)
O17 0.0141(6) 0.0377(9) 0.0195(7) 0.0034(6) 0.0043(5) 0.0017(6)
N11 0.0132(7) 0.0230(8) 0.0169(8) 0.0016(6) 0.0048(6) 0.0012(6)
C21 0.0141(8) 0.0179(8) 0.0170(8) 0.0007(6) 0.0038(7) 0.0022(6)
C22 0.0170(8) 0.0227(9) 0.0179(9) 0.0039(7) 0.0031(7) 0.0009(7)
C23 0.0182(9) 0.0224(9) 0.0191(9) 0.0034(7) 0.0062(7) 0.0009(7)
C24 0.0202(9) 0.0193(9) 0.0165(9) -0.0014(7) 0.0032(7) 0.0013(7)
I24 0.03405(9) 0.02879(8) 0.01610(7) 0.00239(6) 0.00462(5) 0.00208(5)
C25 0.0156(8) 0.0210(9) 0.0213(9) 0.0012(7) 0.0028(7) 0.0021(7)
C26 0.0139(8) 0.0207(9) 0.0195(9) 0.0027(6) 0.0038(7) 0.0029(7)
C31 0.0153(8) 0.0215(9) 0.0145(8) 0.0026(7) 0.0028(7) 0.0022(7)
C32 0.0188(9) 0.0266(10) 0.0195(9) 0.0078(7) 0.0034(7) 0.0052(7)
C33 0.0250(10) 0.0328(11) 0.0196(10) 0.0114(8) 0.0039(8) 0.0078(8)
C34 0.0248(10) 0.0275(10) 0.0156(9) 0.0044(8) 0.0056(8) 0.0028(7)
N34 0.0365(11) 0.0372(11) 0.0171(8) 0.0124(9) 0.0090(8) 0.0064(7)
O341 0.0720(15) 0.0742(15) 0.0228(9) 0.0454(13) 0.0180(9) 0.0223(10)
O342 0.0624(14) 0.0757(15) 0.0234(9) 0.0443(12) 0.0199(9) 0.0130(9)
C35 0.0247(10) 0.0281(11) 0.0194(10) 0.0084(8) 0.0058(8) 0.0010(8)
C36 0.0205(9) 0.0274(10) 0.0180(9) 0.0092(8) 0.0030(7) 0.0015(7)
C37 0.0169(8) 0.0198(9) 0.0159(8) 0.0025(7) 0.0013(7) 0.0020(7)
O37 0.0142(6) 0.0349(8) 0.0190(7) 0.0031(6) 0.0040(5) 0.0026(6)
N31 0.0126(7) 0.0262(8) 0.0143(7) 0.0016(6) 0.0029(6) 0.0018(6)
C41 0.0166(8) 0.0183(8) 0.0139(8) 0.0038(6) 0.0031(7) 0.0021(6)
C42 0.0157(8) 0.0198(9) 0.0186(9) -0.0010(7) 0.0012(7) 0.0028(7)
C43 0.0190(9) 0.0195(9) 0.0188(9) 0.0015(7) 0.0050(7) 0.0032(7)
C44 0.0207(9) 0.0183(9) 0.0151(8) 0.0056(7) 0.0026(7) 0.0017(6)
I44 0.03629(9) 0.02770(8) 0.01409(7) -0.00052(6) 0.00410(5) 0.00192(5)
C45 0.0174(8) 0.0233(9) 0.0186(9) 0.0009(7) 0.0022(7) 0.0014(7)
C46 0.0170(8) 0.0225(9) 0.0171(9) 0.0000(7) 0.0034(7) 0.0016(7)

loop_
_atom_type_symbol
_atom_type_description
_atom_type_scat_dispersion_real
_atom_type_scat_dispersion_imag
_atom_type_scat_source
C C 0.0033 0.0016 'International Tables Vol C Tables 4.2.6.8 and 6.1.1.4'
H H 0.0000 0.0000 'International Tables Vol C Tables 4.2.6.8 and 6.1.1.4'
N N 0.0061 0.0033 'International Tables Vol C Tables 4.2.6.8 and 6.1.1.4'
O O 0.0106 0.0060 'International Tables Vol C Tables 4.2.6.8 and 6.1.1.4'
I I -0.4742 1.8119 'International Tables Vol C Tables 4.2.6.8 and 6.1.1.4'

loop_
_geom_angle_atom_site_label_1
_geom_angle_atom_site_label_2
_geom_angle_atom_site_label_3
_geom_angle
_geom_angle_publ_flag
C12 C11 C16 120.15(19) no
C12 C11 C17 117.27(18) no
C16 C11 C17 122.57(18) no
C13 C12 C11 120.37(19) no
C13 C12 H12 119.8 no
C11 C12 H12 119.8 no
C14 C13 C12 118.0(2) no
C14 C13 H13 121.0 no
C12 C13 H13 121.0 no
C15 C14 C13 123.4(2) no
C15 C14 N14 118.08(19) no
C13 C14 N14 118.48(19) no
O142 N14 O141 122.2(2) no
O142 N14 C14 119.3(2) no
O141 N14 C14 118.4(2) no
C14 C15 C16 117.89(19) no
C14 C15 H15 121.1 no
C16 C15 H15 121.1 no
C15 C16 C11 120.10(19) no
C15 C16 H16 119.9 no
C11 C16 H16 119.9 no
O17 C17 N11 123.95(19) no
O17 C17 C11 120.44(18) no
N11 C17 C11 115.59(17) no
C17 N11 C21 125.68(16) no
C17 N11 H11 119.9 no
C21 N11 H11 114.2 no
C22 C21 C26 119.56(18) no
C22 C21 N11 122.32(17) no
C26 C21 N11 118.10(17) no
C23 C22 C21 120.24(18) no
C23 C22 H22 119.9 no
C21 C22 H22 119.9 no
C22 C23 C24 119.89(18) no
C22 C23 H23 120.1 no
C24 C23 H23 120.1 no
C23 C24 C25 120.26(19) no
C23 C24 I24 118.76(15) no
C25 C24 I24 120.92(15) no
C26 C25 C24 119.64(18) no
C26 C25 H25 120.2 no
C24 C25 H25 120.2 no
C25 C26 C21 120.31(18) no
C25 C26 H26 119.8 no
C21 C26 H26 119.8 no
C32 C31 C36 120.14(19) no
C32 C31 C37 117.55(17) no
C36 C31 C37 122.31(18) no
C33 C32 C31 120.50(19) no
C33 C32 H32 119.8 no
C31 C32 H32 119.8 no
C32 C33 C34 118.18(19) no
C32 C33 H33 120.9 no
C34 C33 H33 120.9 no
C35 C34 C33 122.9(2) no
C35 C34 N34 118.74(19) no
C33 C34 N34 118.33(19) no
O342 N34 O341 122.7(2) no
O342 N34 C34 118.70(19) no
O341 N34 C34 118.53(19) no
C34 C35 C36 118.16(19) no
C34 C35 H35 120.9 no
C36 C35 H35 120.9 no
C35 C36 C31 120.03(19) no
C35 C36 H36 120.0 no
C31 C36 H36 120.0 no
O37 C37 N31 123.80(18) no
O37 C37 C31 120.40(18) no
N31 C37 C31 115.78(17) no
C37 N31 C41 124.21(16) no
C37 N31 H31 121.0 no
C41 N31 H31 114.0 no
C42 C41 C46 119.51(18) no
C42 C41 N31 121.22(18) no
C46 C41 N31 119.25(17) no
C43 C42 C41 120.18(18) no
C43 C42 H42 119.9 no
C41 C42 H42 119.9 no
C42 C43 C44 119.97(19) no
C42 C43 H43 120.0 no
C44 C43 H43 120.0 no
C45 C44 C43 120.42(19) no
C45 C44 I44 121.40(15) no
C43 C44 I44 118.19(15) no
C46 C45 C44 119.40(19) no
C46 C45 H45 120.3 no
C44 C45 H45 120.3 no
C45 C46 C41 120.50(19) no
C45 C46 H46 119.8 no
C41 C46 H46 119.8 no

loop_
_geom_bond_atom_site_label_1
_geom_bond_atom_site_label_2
_geom_bond_distance
_geom_bond_publ_flag
C11 C12 1.392(3) no
C11 C16 1.396(3) no
C11 C17 1.498(3) no
C12 C13 1.385(3) no
C12 H12 0.95 no
C13 C14 1.381(3) no
C13 H13 0.95 no
C14 C15 1.381(3) no
C14 N14 1.474(3) no
N14 O142 1.204(3) no
N14 O141 1.216(3) no
C15 C16 1.391(3) no
C15 H15 0.95 no
C16 H16 0.95 no
C17 O17 1.233(2) no
C17 N11 1.356(2) no
N11 C21 1.417(2) no
N11 H11 0.90 no
C21 C22 1.394(3) no
C21 C26 1.398(3) no
C22 C23 1.387(3) no
C22 H22 0.95 no
C23 C24 1.392(3) no
C23 H23 0.95 no
C24 C25 1.395(3) no
C24 I24 2.095(2) no
C25 C26 1.387(3) no
C25 H25 0.95 no
C26 H26 0.95 no
C31 C32 1.390(3) no
C31 C36 1.396(3) no
C31 C37 1.496(3) no
C32 C33 1.380(3) no
C32 H32 0.95 no
C33 C34 1.387(3) no
C33 H33 0.95 no
C34 C35 1.381(3) no
C34 N34 1.471(3) no
N34 O342 1.212(3) no
N34 O341 1.217(3) no
C35 C36 1.390(3) no
C35 H35 0.95 no
C36 H36 0.95 no
C37 O37 1.235(2) no
C37 N31 1.359(2) no
N31 C41 1.417(2) no
N31 H31 0.90 no
C41 C42 1.394(3) no
C41 C46 1.394(3) no
C42 C43 1.381(3) no
C42 H42 0.95 no
C43 C44 1.391(3) no
C43 H43 0.95 no
C44 C45 1.390(3) no
C44 I44 2.096(2) no
C45 C46 1.387(3) no
C45 H45 0.95 no
C46 H46 0.95 no

loop_
_geom_hbond_atom_site_label_D
_geom_hbond_atom_site_label_H
_geom_hbond_atom_site_label_A
_geom_hbond_site_symmetry_A
_geom_hbond_distance_DH
_geom_hbond_distance_HA
_geom_hbond_distance_DA
_geom_hbond_angle_DHA
_geom_hbond_publ_flag
N11 H11 O17 1_655 0.90 2.06 2.935(2) 163 no
N31 H31 O37 1_455 0.90 2.04 2.915(2) 164 no
C13 H13 O141 2_566 0.95 2.41 3.233(4) 145 no
C15 H15 O342 . 0.95 2.40 3.305(4) 159 no
C33 H33 O341 2_856 0.95 2.50 3.231(3) 134 no
C35 H35 O142 . 0.95 2.36 3.254(3) 157 no

loop_
_geom_torsion_atom_site_label_1
_geom_torsion_atom_site_label_2
_geom_torsion_atom_site_label_3
_geom_torsion_atom_site_label_4
_geom_torsion
_geom_torsion_publ_flag
C16 C11 C12 C13 -2.6(3) no
C17 C11 C12 C13 176.7(2) no
C11 C12 C13 C14 1.2(4) no
C12 C13 C14 C15 1.4(4) no
C12 C13 C14 N14 -177.3(2) no
C15 C14 N14 O142 5.1(4) no
C13 C14 N14 O142 -176.1(3) no
C15 C14 N14 O141 -174.2(3) no
C13 C14 N14 O141 4.6(4) no
C13 C14 C15 C16 -2.6(4) no
N14 C14 C15 C16 176.1(2) no
C14 C15 C16 C11 1.1(4) no
C12 C11 C16 C15 1.4(3) no
C17 C11 C16 C15 -177.8(2) no
C12 C11 C17 O17 33.7(3) no
C16 C11 C17 O17 -147.0(2) no
C12 C11 C17 N11 -144.7(2) no
C16 C11 C17 N11 34.6(3) no
O17 C17 N11 C21 -0.8(3) no
C11 C17 N11 C21 177.53(18) no
C17 N11 C21 C22 -27.9(3) no
C17 N11 C21 C26 153.85(19) no
C26 C21 C22 C23 -2.6(3) no
N11 C21 C22 C23 179.15(19) no
C21 C22 C23 C24 0.2(3) no
C22 C23 C24 C25 2.6(3) no
C22 C23 C24 I24 -174.65(15) no
C23 C24 C25 C26 -2.9(3) no
I24 C24 C25 C26 174.33(15) no
C24 C25 C26 C21 0.4(3) no
C22 C21 C26 C25 2.4(3) no
N11 C21 C26 C25 -179.33(18) no
C36 C31 C32 C33 2.8(3) no
C37 C31 C32 C33 -177.0(2) no
C31 C32 C33 C34 -1.1(3) no
C32 C33 C34 C35 -1.5(4) no
C32 C33 C34 N34 176.6(2) no
C35 C34 N34 O342 -3.9(4) no
C33 C34 N34 O342 177.9(3) no
C35 C34 N34 O341 174.1(3) no
C33 C34 N34 O341 -4.1(4) no
C33 C34 C35 C36 2.4(4) no
N34 C34 C35 C36 -175.8(2) no
C34 C35 C36 C31 -0.7(3) no
C32 C31 C36 C35 -1.8(3) no
C37 C31 C36 C35 177.9(2) no
C32 C31 C37 O37 -32.2(3) no
C36 C31 C37 O37 148.1(2) no
C32 C31 C37 N31 146.52(19) no
C36 C31 C37 N31 -33.2(3) no
O37 C37 N31 C41 -0.9(3) no
C31 C37 N31 C41 -179.62(18) no
C37 N31 C41 C42 -38.8(3) no
C37 N31 C41 C46 142.9(2) no
C46 C41 C42 C43 -1.6(3) no
N31 C41 C42 C43 -179.87(17) no
C41 C42 C43 C44 0.9(3) no
C42 C43 C44 C45 0.4(3) no
C42 C43 C44 I44 -179.36(14) no
C43 C44 C45 C46 -1.1(3) no
I44 C44 C45 C46 178.65(15) no
C44 C45 C46 C41 0.5(3) no
C42 C41 C46 C45 0.9(3) no
N31 C41 C46 C45 179.20(18) no

loop_
_cod_related_entry_id
_cod_related_entry_database
_cod_related_entry_code
1 ChemSpider 267655
